data_7041113
loop_
_publ_author_name
'Lenis-Rojas, O A'
'Fernandes, A. R.'
'Roma-Rodrigues, C'
'Baptista, P. V.'
'Marques, F.'
'P\'erez-Fern\'andez, D'
'Guerra-Varela, J'
'S\'anchez, L'
'V\'azquez-Garc\'ia, D'
'Torres, M L\'opez'
'Fern\'andez, A'
'Fern\'andez, J J'

_publ_section_title
;
 Heteroleptic mononuclear compounds of ruthenium(ii): synthesis,
 structural analyses, in vitro antitumor activity and in vivo toxicity on
 zebrafish embryos.
;
_journal_issue 47
_journal_name_full 'Dalton transactions (Cambridge, England : 2003)'
_journal_page_first 19127
_journal_page_last 19140
_journal_paper_doi 10.1039/c6dt03591d
_journal_volume 45
_journal_year 2016
_chemical_formula_sum 'C52 H46 Cl4 F6 N4 O6 P2 Ru S2'
_chemical_formula_weight 1305.86
_space_group_crystal_system monoclinic
_space_group_IT_number 15
_space_group_name_Hall '-C 2yc'
_space_group_name_H-M_alt 'C 1 2/c 1'
_symmetry_space_group_name_Hall '-C 2yc'
_symmetry_space_group_name_H-M 'C 1 2/c 1'
_atom_sites_solution_hydrogens geom
_audit_creation_method SHELXL-2014/7
_audit_update_record
;
2016-07-26 deposited with the CCDC.
2016-11-06 downloaded from the CCDC.
;
_cell_angle_alpha 90
_cell_angle_beta 99.938(16)
_cell_angle_gamma 90
_cell_formula_units_Z 8
_cell_length_a 43.348(6)
_cell_length_b 11.4878(13)
_cell_length_c 22.260(3)
_cell_measurement_temperature 100(2)
_cell_volume 10919(3)
_computing_molecular_graphics direct
_computing_publication_material difmap
_computing_structure_refinement 'SHELXL-2014/7 (Sheldrick, 2014)'
_computing_structure_solution 'SHELXS-2014/7 (Sheldrick, 2014)'
_diffrn_ambient_temperature 100(2)
_diffrn_measured_fraction_theta_full 0.999
_diffrn_measured_fraction_theta_max 0.999
_diffrn_measurement_device_type 'Bruker X8 APEX'
_diffrn_measurement_method 'omegha-phi scans'
_diffrn_radiation_type MoK\a
_diffrn_radiation_wavelength 0.71073
_diffrn_reflns_av_R_equivalents 0.2052
_diffrn_reflns_av_unetI/netI 0.1223
_diffrn_reflns_Laue_measured_fraction_full 0.999
_diffrn_reflns_Laue_measured_fraction_max 0.999
_diffrn_reflns_limit_h_max 51
_diffrn_reflns_limit_h_min -51
_diffrn_reflns_limit_k_max 13
_diffrn_reflns_limit_k_min -13
_diffrn_reflns_limit_l_max 26
_diffrn_reflns_limit_l_min -26
_diffrn_reflns_number 92550
_diffrn_reflns_point_group_measured_fraction_full 0.999
_diffrn_reflns_point_group_measured_fraction_max 0.999
_diffrn_reflns_theta_full 24.999
_diffrn_reflns_theta_max 24.999
_diffrn_reflns_theta_min 2.020
_exptl_absorpt_coefficient_mu 0.692
_exptl_absorpt_correction_T_max 0.878
_exptl_absorpt_correction_T_min 0.775
_exptl_absorpt_correction_type multi-scan
_exptl_absorpt_process_details SADABS
_exptl_crystal_colour yellow
_exptl_crystal_density_diffrn 1.589
_exptl_crystal_description plate
_exptl_crystal_F_000 5296
_exptl_crystal_size_max 0.420
_exptl_crystal_size_mid 0.300
_exptl_crystal_size_min 0.210
_refine_diff_density_max 0.651
_refine_diff_density_min -0.787
_refine_diff_density_rms 0.119
_refine_ls_extinction_method none
_refine_ls_goodness_of_fit_ref 1.008
_refine_ls_hydrogen_treatment constr
_refine_ls_matrix_type full
_refine_ls_number_parameters 704
_refine_ls_number_reflns 9624
_refine_ls_number_restraints 0
_refine_ls_restrained_S_all 1.008
_refine_ls_R_factor_all 0.1287
_refine_ls_R_factor_gt 0.0601
_refine_ls_shift/su_max 0.002
_refine_ls_shift/su_mean 0.000
_refine_ls_structure_factor_coef Fsqd
_refine_ls_weighting_details 'w=1/[\s^2^(Fo^2^)+(0.0572P)^2^+35.0108P] where P=(Fo^2^+2Fc^2^)/3'
_refine_ls_weighting_scheme calc
_refine_ls_wR_factor_gt 0.1258
_refine_ls_wR_factor_ref 0.1610
_reflns_Friedel_coverage 0.000
_reflns_number_gt 5485
_reflns_number_total 9624
_reflns_threshold_expression 'I > 2\s(I)'
_cod_data_source_file c6dt03591d2.cif
_cod_data_source_block shelx
_cod_depositor_comments 'Adding full bibliography for 7041113--7041116.cif.'
_cod_original_cell_volume 10919(2)
_cod_database_code 7041113
_shelx_shelxl_version_number 2014/7
_shelx_space_group_comment
;
The symmetry employed for this shelxl refinement is uniquely defined
by the following loop, which should always be used as a source of
symmetry information in preference to the above space-group names.
They are only intended as comments.
;
_shelx_estimated_absorpt_t_min 0.760
_shelx_estimated_absorpt_t_max 0.868

loop_
_space_group_symop_operation_xyz
'x, y, z'
'-x, y, -z+1/2'
'x+1/2, y+1/2, z'
'-x+1/2, y+1/2, -z+1/2'
'-x, -y, -z'
'x, -y, z-1/2'
'-x+1/2, -y+1/2, -z'
'x+1/2, -y+1/2, z-1/2'

loop_
_atom_site_label
_atom_site_type_symbol
_atom_site_fract_x
_atom_site_fract_y
_atom_site_fract_z
_atom_site_U_iso_or_equiv
_atom_site_adp_type
_atom_site_occupancy
_atom_site_site_symmetry_order
_atom_site_calc_flag
_atom_site_refinement_flags_posn
_atom_site_refinement_flags_adp
_atom_site_refinement_flags_occupancy
_atom_site_disorder_assembly
_atom_site_disorder_group
C1 C 0.70357(15) 0.5937(6) 0.2479(3) 0.0268(15) Uani 1 1 d . . . . .
H1 H 0.6960 0.6685 0.2343 0.032 Uiso 1 1 calc R U . . .
C2 C 0.73272(16) 0.5867(6) 0.2818(3) 0.0315(16) Uani 1 1 d . . . . .
H2 H 0.7452 0.6547 0.2908 0.038 Uiso 1 1 calc R U . . .
C3 C 0.74401(16) 0.4789(6) 0.3031(3) 0.0374(18) Uani 1 1 d . . . . .
H3 H 0.7644 0.4713 0.3264 0.045 Uiso 1 1 calc R U . . .
C4 C 0.72501(17) 0.3828(6) 0.2898(3) 0.0331(17) Uani 1 1 d . . . . .
H4 H 0.7320 0.3082 0.3047 0.040 Uiso 1 1 calc R U . . .
C5 C 0.69581(15) 0.3960(5) 0.2550(3) 0.0255(15) Uani 1 1 d . . . . .
C6 C 0.67336(16) 0.2984(5) 0.2431(3) 0.0276(15) Uani 1 1 d . . . . .
C7 C 0.68087(18) 0.1853(5) 0.2613(3) 0.0361(17) Uani 1 1 d . . . . .
H7 H 0.7015 0.1669 0.2810 0.043 Uiso 1 1 calc R U . . .
C8 C 0.65855(19) 0.1002(6) 0.2509(3) 0.0420(19) Uani 1 1 d . . . . .
H8 H 0.6632 0.0227 0.2645 0.050 Uiso 1 1 calc R U . . .
C9 C 0.62877(18) 0.1296(5) 0.2199(3) 0.0360(18) Uani 1 1 d . . . . .
H9 H 0.6128 0.0723 0.2118 0.043 Uiso 1 1 calc R U . . .
C10 C 0.62290(16) 0.2428(5) 0.2014(3) 0.0303(16) Uani 1 1 d . . . . .
H10 H 0.6028 0.2618 0.1790 0.036 Uiso 1 1 calc R U . . .
C11 C 0.67660(15) 0.3845(5) 0.0936(3) 0.0279(15) Uani 1 1 d . . . . .
H11 H 0.6946 0.4122 0.1202 0.033 Uiso 1 1 calc R U . . .
C12 C 0.68079(16) 0.3090(6) 0.0476(3) 0.0351(17) Uani 1 1 d . . . . .
H12 H 0.7012 0.2859 0.0426 0.042 Uiso 1 1 calc R U . . .
C13 C 0.65444(17) 0.2673(6) 0.0085(3) 0.0425(19) Uani 1 1 d . . . . .
H13 H 0.6567 0.2161 -0.0240 0.051 Uiso 1 1 calc R U . . .
C14 C 0.62541(17) 0.3010(6) 0.0177(3) 0.0358(17) Uani 1 1 d . . . . .
H14 H 0.6072 0.2731 -0.0082 0.043 Uiso 1 1 calc R U . . .
C15 C 0.62284(15) 0.3779(5) 0.0662(3) 0.0278(15) Uani 1 1 d . . . . .
C16 C 0.59257(15) 0.4172(5) 0.0789(3) 0.0273(15) Uani 1 1 d . . . . .
C17 C 0.56465(16) 0.3970(5) 0.0411(3) 0.0322(16) Uani 1 1 d . . . . .
H17 H 0.5639 0.3497 0.0059 0.039 Uiso 1 1 calc R U . . .
C18 C 0.53772(17) 0.4457(6) 0.0547(3) 0.0361(17) Uani 1 1 d . . . . .
H18 H 0.5181 0.4298 0.0297 0.043 Uiso 1 1 calc R U . . .
C19 C 0.53922(16) 0.5176(5) 0.1044(3) 0.0343(17) Uani 1 1 d . . . . .
H19 H 0.5210 0.5554 0.1132 0.041 Uiso 1 1 calc R U . . .
C20 C 0.56785(16) 0.5331(5) 0.1411(3) 0.0318(17) Uani 1 1 d . . . . .
H20 H 0.5688 0.5827 0.1756 0.038 Uiso 1 1 calc R U . . .
C21 C 0.63036(15) 0.7143(5) 0.2940(3) 0.0274(15) Uani 1 1 d . . . . .
H21A H 0.6213 0.7313 0.3309 0.033 Uiso 1 1 calc R U . . .
H21B H 0.6530 0.7334 0.3030 0.033 Uiso 1 1 calc R U . . .
C22 C 0.61463(15) 0.7897(5) 0.2422(3) 0.0292(16) Uani 1 1 d . . . . .
C23 C 0.58682(16) 0.8389(5) 0.2431(3) 0.0357(17) Uani 1 1 d . . . . .
H23A H 0.5781 0.8905 0.2114 0.043 Uiso 1 1 calc R U . . .
H23B H 0.5758 0.8223 0.2755 0.043 Uiso 1 1 calc R U . . .
C24 C 0.63315(15) 0.8125(5) 0.1924(3) 0.0282(16) Uani 1 1 d . . . . .
H24A H 0.6542 0.8401 0.2114 0.034 Uiso 1 1 calc R U . . .
H24B H 0.6229 0.8767 0.1668 0.034 Uiso 1 1 calc R U . . .
C25 C 0.65052(14) 0.4926(6) 0.3421(3) 0.0276(15) Uani 1 1 d . . . . .
C26 C 0.64489(16) 0.3773(6) 0.3576(3) 0.0342(17) Uani 1 1 d . . . . .
H26 H 0.6278 0.3365 0.3346 0.041 Uiso 1 1 calc R U . . .
C27 C 0.66350(17) 0.3221(6) 0.4051(3) 0.0418(19) Uani 1 1 d . . . . .
H27 H 0.6591 0.2442 0.4152 0.050 Uiso 1 1 calc R U . . .
C28 C 0.68860(19) 0.3798(7) 0.4381(3) 0.047(2) Uani 1 1 d . . . . .
H28 H 0.7017 0.3414 0.4707 0.056 Uiso 1 1 calc R U . . .
C29 C 0.69483(17) 0.4945(7) 0.4238(3) 0.0437(18) Uani 1 1 d . . . . .
H29 H 0.7121 0.5345 0.4468 0.052 Uiso 1 1 calc R U . . .
C30 C 0.67592(16) 0.5498(6) 0.3765(3) 0.0348(17) Uani 1 1 d . . . . .
H30 H 0.6802 0.6282 0.3671 0.042 Uiso 1 1 calc R U . . .
C31 C 0.58751(15) 0.5176(5) 0.2944(3) 0.0254(15) Uani 1 1 d . . . . .
C32 C 0.57182(15) 0.4202(5) 0.2670(3) 0.0288(16) Uani 1 1 d . . . . .
H32 H 0.5801 0.3805 0.2358 0.035 Uiso 1 1 calc R U . . .
C33 C 0.54474(16) 0.3800(6) 0.2838(3) 0.0365(18) Uani 1 1 d . . . . .
H33 H 0.5343 0.3142 0.2639 0.044 Uiso 1 1 calc R U . . .
C34 C 0.53252(16) 0.4356(6) 0.3301(3) 0.0372(18) Uani 1 1 d . . . . .
H34 H 0.5139 0.4081 0.3423 0.045 Uiso 1 1 calc R U . . .
C35 C 0.54800(17) 0.5316(6) 0.3579(3) 0.0394(19) Uani 1 1 d . . . . .
H35 H 0.5399 0.5699 0.3897 0.047 Uiso 1 1 calc R U . . .
C36 C 0.57511(16) 0.5732(6) 0.3404(3) 0.0341(17) Uani 1 1 d . . . . .
H36 H 0.5853 0.6398 0.3599 0.041 Uiso 1 1 calc R U . . .
C37 C 0.60759(15) 0.7094(5) 0.0749(3) 0.0264(15) Uani 1 1 d . . . . .
C38 C 0.58074(16) 0.7720(6) 0.0765(3) 0.0347(17) Uani 1 1 d . . . . .
H38 H 0.5777 0.8072 0.1136 0.042 Uiso 1 1 calc R U . . .
C39 C 0.55783(17) 0.7851(6) 0.0246(3) 0.0402(19) Uani 1 1 d . . . . .
H39 H 0.5395 0.8297 0.0262 0.048 Uiso 1 1 calc R U . . .
C40 C 0.56221(17) 0.7318(6) -0.0295(3) 0.0401(18) Uani 1 1 d . . . . .
H40 H 0.5466 0.7382 -0.0651 0.048 Uiso 1 1 calc R U . . .
C41 C 0.58904(17) 0.6704(6) -0.0312(3) 0.0347(17) Uani 1 1 d . . . . .
H41 H 0.5919 0.6348 -0.0683 0.042 Uiso 1 1 calc R U . . .
C42 C 0.61196(17) 0.6587(5) 0.0194(3) 0.0330(17) Uani 1 1 d . . . . .
H42 H 0.6306 0.6167 0.0170 0.040 Uiso 1 1 calc R U . . .
C43 C 0.67167(15) 0.7429(5) 0.1095(3) 0.0252(15) Uani 1 1 d . . . . .
C44 C 0.66849(17) 0.8531(6) 0.0808(3) 0.0358(17) Uani 1 1 d . . . . .
H44 H 0.6495 0.8956 0.0785 0.043 Uiso 1 1 calc R U . . .
C45 C 0.69305(17) 0.8990(6) 0.0559(3) 0.0394(19) Uani 1 1 d . . . . .
H45 H 0.6907 0.9729 0.0364 0.047 Uiso 1 1 calc R U . . .
C46 C 0.72093(18) 0.8386(6) 0.0590(3) 0.0399(18) Uani 1 1 d . . . . .
H46 H 0.7377 0.8706 0.0418 0.048 Uiso 1 1 calc R U . . .
C47 C 0.72411(16) 0.7327(6) 0.0870(3) 0.0351(17) Uani 1 1 d . . . . .
H47 H 0.7433 0.6914 0.0897 0.042 Uiso 1 1 calc R U . . .
C48 C 0.69972(15) 0.6843(6) 0.1116(3) 0.0315(16) Uani 1 1 d . . . . .
H48 H 0.7023 0.6097 0.1302 0.038 Uiso 1 1 calc R U . . .
N3 N 0.68457(11) 0.5009(4) 0.2320(2) 0.0248(11) Uani 1 1 d . . . . .
N4 N 0.64436(13) 0.3274(4) 0.2136(2) 0.0263(13) Uani 1 1 d . . . . .
N2 N 0.64864(12) 0.4205(4) 0.1026(2) 0.0236(12) Uani 1 1 d . . . . .
N1 N 0.59458(12) 0.4832(4) 0.1317(2) 0.0249(12) Uani 1 1 d . . . . .
P1 P 0.62570(4) 0.55894(14) 0.27606(8) 0.0259(4) Uani 1 1 d . . . . .
P2 P 0.63819(4) 0.68901(13) 0.14185(8) 0.0257(4) Uani 1 1 d . . . . .
Ru1 Ru 0.63906(2) 0.50181(4) 0.18320(2) 0.02321(15) Uani 1 1 d . . . . .
C50 C 0.49185(19) 0.8415(7) 0.1561(4) 0.050(2) Uani 1 1 d . . . . .
C49 C 0.7231(2) 0.8861(9) 0.4209(4) 0.062(3) Uani 1 1 d . . . . .
S1 S 0.72855(4) 0.90294(15) 0.34369(8) 0.0336(4) Uani 1 1 d . . . . .
O1 O 0.75608(11) 0.8371(5) 0.3422(3) 0.0594(16) Uani 1 1 d . . . . .
O2 O 0.73272(15) 1.0254(4) 0.3383(3) 0.0726(19) Uani 1 1 d . . . . .
O3 O 0.70046(11) 0.8565(4) 0.3085(2) 0.0407(12) Uani 1 1 d . . . . .
F1 F 0.74661(12) 0.9307(4) 0.46064(19) 0.0662(14) Uani 1 1 d . . . . .
F2 F 0.69784(14) 0.9308(8) 0.4330(3) 0.151(4) Uani 1 1 d . . . . .
F3 F 0.72238(18) 0.7716(6) 0.4349(3) 0.124(3) Uani 1 1 d . . . . .
S2 S 0.47095(4) 0.82932(15) 0.07932(8) 0.0348(4) Uani 1 1 d . . . . .
O4 O 0.48715(11) 0.7381(4) 0.0530(2) 0.0435(13) Uani 1 1 d . . . . .
O5 O 0.47434(11) 0.9438(4) 0.0554(2) 0.0448(13) Uani 1 1 d . . . . .
O6 O 0.43950(10) 0.7990(4) 0.0865(2) 0.0393(12) Uani 1 1 d . . . . .
F4 F 0.49422(12) 0.7390(4) 0.1854(2) 0.0726(15) Uani 1 1 d . . . . .
F5 F 0.47855(11) 0.9154(4) 0.1893(2) 0.0658(14) Uani 1 1 d . . . . .
F6 F 0.52114(10) 0.8777(4) 0.1575(2) 0.0588(13) Uani 1 1 d . . . . .
C1S C 0.53273(19) 1.1254(7) 0.0844(3) 0.050(2) Uani 1 1 d . . . . .
H1S1 H 0.5252 1.1832 0.0522 0.060 Uiso 1 1 calc R U . . .
H1S2 H 0.5197 1.0546 0.0761 0.060 Uiso 1 1 calc R U . . .
Cl1S Cl 0.57227(5) 1.09050(17) 0.08271(10) 0.0597(6) Uani 1 1 d . . . . .
Cl2S Cl 0.52896(7) 1.1824(2) 0.15611(11) 0.0853(8) Uani 1 1 d . . . . .
C2S C 0.4062(2) 1.0374(7) 0.1012(4) 0.066(3) Uani 1 1 d . . . . .
H2S1 H 0.4203 0.9690 0.1035 0.080 Uiso 1 1 calc R U . A 1
H2S2 H 0.4074 1.0799 0.0630 0.080 Uiso 1 1 calc R U . A 1
Cl3S Cl 0.41806(6) 1.12749(18) 0.16334(10) 0.0667(7) Uani 1 1 d . . . . .
Cl4A Cl 0.36727(8) 0.9906(4) 0.1008(3) 0.0672(17) Uani 0.757(13) 1 d . . P B 1
Cl4B Cl 0.3742(3) 1.0275(12) 0.0555(11) 0.093(8) Uani 0.243(13) 1 d . . P B 2

loop_
_atom_site_aniso_label
_atom_site_aniso_U_11
_atom_site_aniso_U_22
_atom_site_aniso_U_33
_atom_site_aniso_U_23
_atom_site_aniso_U_13
_atom_site_aniso_U_12
C1 0.031(4) 0.033(4) 0.018(4) -0.003(3) 0.009(3) -0.007(3)
C2 0.034(4) 0.040(4) 0.020(4) -0.003(3) 0.004(3) -0.007(3)
C3 0.031(4) 0.061(5) 0.019(4) -0.004(4) 0.002(3) 0.007(4)
C4 0.043(5) 0.039(4) 0.019(4) 0.007(3) 0.008(3) 0.011(4)
C5 0.036(4) 0.027(4) 0.016(4) -0.001(3) 0.009(3) 0.002(3)
C6 0.041(4) 0.027(4) 0.015(4) -0.003(3) 0.006(3) 0.004(3)
C7 0.050(5) 0.030(4) 0.026(4) 0.002(3) -0.003(3) 0.011(4)
C8 0.070(6) 0.024(4) 0.031(4) -0.002(3) 0.009(4) 0.004(4)
C9 0.052(5) 0.022(4) 0.033(4) 0.000(3) 0.003(4) -0.004(3)
C10 0.039(4) 0.025(4) 0.027(4) -0.005(3) 0.005(3) -0.001(3)
C11 0.025(4) 0.028(4) 0.029(4) -0.004(3) 0.002(3) 0.002(3)
C12 0.030(4) 0.042(4) 0.035(4) -0.007(4) 0.013(3) 0.003(3)
C13 0.051(5) 0.048(5) 0.030(4) -0.013(4) 0.010(4) -0.006(4)
C14 0.043(5) 0.037(4) 0.029(4) -0.009(3) 0.008(4) -0.008(3)
C15 0.031(4) 0.030(4) 0.022(4) 0.002(3) 0.004(3) -0.002(3)
C16 0.032(4) 0.028(4) 0.022(4) 0.005(3) 0.007(3) -0.002(3)
C17 0.035(4) 0.030(4) 0.030(4) 0.004(3) 0.002(3) -0.004(3)
C18 0.033(4) 0.035(4) 0.037(5) 0.003(4) -0.002(4) -0.003(3)
C19 0.031(4) 0.029(4) 0.044(5) 0.013(3) 0.010(3) 0.007(3)
C20 0.040(4) 0.027(4) 0.030(4) 0.003(3) 0.009(4) 0.004(3)
C21 0.036(4) 0.021(3) 0.026(4) -0.003(3) 0.006(3) -0.002(3)
C22 0.032(4) 0.020(3) 0.034(4) -0.009(3) -0.001(3) -0.002(3)
C23 0.042(5) 0.032(4) 0.032(4) 0.000(3) 0.006(4) -0.003(3)
C24 0.033(4) 0.017(3) 0.033(4) -0.001(3) 0.001(3) 0.002(3)
C25 0.032(4) 0.035(4) 0.017(3) -0.008(3) 0.008(3) 0.009(3)
C26 0.040(4) 0.035(4) 0.027(4) 0.002(3) 0.005(3) 0.004(3)
C27 0.045(5) 0.047(5) 0.035(5) 0.013(4) 0.012(4) 0.000(4)
C28 0.048(5) 0.065(6) 0.028(4) 0.015(4) 0.010(4) 0.013(4)
C29 0.044(4) 0.057(5) 0.028(4) -0.004(4) 0.001(3) 0.004(4)
C30 0.037(4) 0.043(4) 0.026(4) -0.002(3) 0.008(4) 0.008(3)
C31 0.034(4) 0.022(4) 0.020(3) 0.005(3) 0.002(3) 0.004(3)
C32 0.040(4) 0.023(3) 0.027(4) -0.007(3) 0.014(3) 0.002(3)
C33 0.038(4) 0.035(4) 0.037(5) -0.005(3) 0.011(4) -0.005(3)
C34 0.036(4) 0.040(4) 0.038(5) 0.005(4) 0.012(4) -0.004(3)
C35 0.048(5) 0.039(4) 0.035(4) -0.002(3) 0.017(4) 0.007(3)
C36 0.041(4) 0.028(4) 0.033(4) -0.004(3) 0.004(4) 0.001(3)
C37 0.036(4) 0.017(3) 0.024(4) 0.005(3) 0.000(3) -0.005(3)
C38 0.043(5) 0.034(4) 0.026(4) 0.002(3) 0.004(4) -0.002(3)
C39 0.039(5) 0.043(4) 0.040(5) 0.010(4) 0.009(4) 0.006(3)
C40 0.038(5) 0.050(5) 0.030(4) 0.009(4) 0.002(4) -0.009(4)
C41 0.042(5) 0.039(4) 0.025(4) 0.001(3) 0.012(4) -0.009(3)
C42 0.048(5) 0.024(4) 0.027(4) 0.008(3) 0.005(4) 0.007(3)
C43 0.030(4) 0.026(3) 0.021(4) 0.003(3) 0.009(3) -0.002(3)
C44 0.038(4) 0.034(4) 0.036(4) 0.006(3) 0.007(4) 0.000(3)
C45 0.046(5) 0.031(4) 0.044(5) 0.012(3) 0.016(4) -0.007(4)
C46 0.045(5) 0.044(4) 0.032(4) 0.003(4) 0.011(4) -0.009(4)
C47 0.035(4) 0.044(4) 0.024(4) -0.005(3) 0.002(3) -0.006(3)
C48 0.036(4) 0.037(4) 0.019(4) -0.006(3) -0.003(3) -0.002(3)
N3 0.034(3) 0.019(3) 0.023(3) -0.001(3) 0.008(2) -0.002(3)
N4 0.038(3) 0.023(3) 0.018(3) -0.006(2) 0.005(3) -0.001(3)
N2 0.026(3) 0.022(3) 0.022(3) -0.001(2) 0.001(2) 0.002(2)
N1 0.032(3) 0.020(3) 0.023(3) 0.002(2) 0.006(2) -0.001(2)
P1 0.0321(10) 0.0228(9) 0.0228(10) -0.0022(7) 0.0051(8) 0.0004(8)
P2 0.0300(10) 0.0211(9) 0.0255(10) 0.0005(7) 0.0036(8) 0.0001(7)
Ru1 0.0292(3) 0.0201(3) 0.0203(3) -0.0009(2) 0.0042(2) 0.0009(2)
C50 0.047(5) 0.062(6) 0.037(5) 0.004(4) 0.000(4) -0.008(4)
C49 0.070(7) 0.085(7) 0.030(5) -0.008(5) 0.004(5) -0.032(5)
S1 0.0352(11) 0.0349(10) 0.0299(11) 0.0012(8) 0.0033(8) -0.0029(8)
O1 0.034(3) 0.080(4) 0.061(4) -0.022(3) -0.002(3) 0.005(3)
O2 0.112(5) 0.038(3) 0.052(4) 0.012(3) -0.031(4) -0.025(3)
O3 0.034(3) 0.046(3) 0.037(3) -0.009(2) -0.007(2) -0.003(2)
F1 0.089(4) 0.079(3) 0.028(3) -0.007(2) 0.003(3) -0.015(3)
F2 0.056(4) 0.319(11) 0.083(5) -0.090(6) 0.029(4) 0.000(5)
F3 0.210(8) 0.109(5) 0.051(4) 0.017(3) 0.019(4) -0.082(5)
S2 0.0368(11) 0.0393(10) 0.0272(10) 0.0010(8) 0.0028(8) -0.0061(8)
O4 0.044(3) 0.051(3) 0.037(3) -0.009(2) 0.009(3) -0.001(2)
O5 0.055(3) 0.042(3) 0.036(3) 0.009(2) 0.002(3) -0.014(2)
O6 0.036(3) 0.041(3) 0.040(3) 0.005(2) 0.005(2) -0.004(2)
F4 0.093(4) 0.072(3) 0.042(3) 0.019(3) -0.019(3) -0.012(3)
F5 0.062(3) 0.101(4) 0.034(3) -0.025(3) 0.008(2) -0.003(3)
F6 0.038(3) 0.089(3) 0.045(3) -0.008(2) -0.007(2) -0.010(2)
C1S 0.069(6) 0.048(5) 0.031(5) 0.000(4) 0.001(4) -0.016(4)
Cl1S 0.0683(15) 0.0469(12) 0.0558(14) 0.0009(10) -0.0121(12) -0.0043(10)
Cl2S 0.136(2) 0.0772(17) 0.0452(15) -0.0175(13) 0.0217(15) -0.0114(16)
C2S 0.083(7) 0.057(5) 0.064(6) -0.011(5) 0.026(6) -0.021(5)
Cl3S 0.0904(18) 0.0548(13) 0.0550(15) -0.0068(11) 0.0131(13) -0.0031(12)
Cl4A 0.057(2) 0.066(2) 0.076(3) -0.011(2) 0.0055(19) -0.0094(16)
Cl4B 0.056(7) 0.079(9) 0.131(19) -0.012(9) -0.021(9) 0.005(6)

loop_
_atom_type_symbol
_atom_type_description
_atom_type_scat_dispersion_real
_atom_type_scat_dispersion_imag
_atom_type_scat_source
C C 0.0033 0.0016 'International Tables Vol C Tables 4.2.6.8 and 6.1.1.4'
H H 0.0000 0.0000 'International Tables Vol C Tables 4.2.6.8 and 6.1.1.4'
N N 0.0061 0.0033 'International Tables Vol C Tables 4.2.6.8 and 6.1.1.4'
O O 0.0106 0.0060 'International Tables Vol C Tables 4.2.6.8 and 6.1.1.4'
F F 0.0171 0.0103 'International Tables Vol C Tables 4.2.6.8 and 6.1.1.4'
P P 0.1023 0.0942 'International Tables Vol C Tables 4.2.6.8 and 6.1.1.4'
S S 0.1246 0.1234 'International Tables Vol C Tables 4.2.6.8 and 6.1.1.4'
Ru Ru -1.2594 0.8363 'International Tables Vol C Tables 4.2.6.8 and 6.1.1.4'
Cl Cl 0.1484 0.1585 'International Tables Vol C Tables 4.2.6.8 and 6.1.1.4'

loop_
_geom_angle_atom_site_label_1
_geom_angle_atom_site_label_2
_geom_angle_atom_site_label_3
_geom_angle
N3 C1 C2 124.3(6)
C1 C2 C3 118.9(6)
C4 C3 C2 118.7(6)
C5 C4 C3 119.4(6)
N3 C5 C4 122.9(6)
N3 C5 C6 114.9(6)
C4 C5 C6 122.1(6)
N4 C6 C7 121.6(6)
N4 C6 C5 115.3(5)
C7 C6 C5 123.1(6)
C8 C7 C6 119.9(7)
C7 C8 C9 118.5(6)
C10 C9 C8 119.0(6)
N4 C10 C9 122.6(6)
N2 C11 C12 123.3(6)
C11 C12 C13 118.7(6)
C14 C13 C12 119.1(6)
C13 C14 C15 119.1(7)
N2 C15 C14 121.1(6)
N2 C15 C16 116.7(6)
C14 C15 C16 122.2(6)
C17 C16 N1 122.1(6)
C17 C16 C15 123.9(6)
N1 C16 C15 113.9(6)
C16 C17 C18 119.3(7)
C19 C18 C17 119.9(7)
C18 C19 C20 118.0(6)
N1 C20 C19 124.6(6)
C22 C21 P1 112.0(4)
C23 C22 C24 122.5(6)
C23 C22 C21 121.5(6)
C24 C22 C21 115.9(5)
C22 C24 P2 116.8(4)
C30 C25 C26 117.8(6)
C30 C25 P1 122.9(5)
C26 C25 P1 119.2(5)
C27 C26 C25 121.5(7)
C26 C27 C28 119.7(7)
C27 C28 C29 120.1(7)
C30 C29 C28 119.9(7)
C29 C30 C25 120.9(7)
C36 C31 C32 118.0(6)
C36 C31 P1 121.5(5)
C32 C31 P1 120.1(5)
C33 C32 C31 121.7(6)
C32 C33 C34 120.0(6)
C35 C34 C33 118.7(6)
C34 C35 C36 121.3(6)
C35 C36 C31 120.2(6)
C38 C37 C42 118.8(6)
C38 C37 P2 123.0(5)
C42 C37 P2 118.2(5)
C37 C38 C39 121.4(7)
C40 C39 C38 119.0(7)
C41 C40 C39 119.6(7)
C40 C41 C42 121.8(7)
C41 C42 C37 119.4(6)
C48 C43 C44 117.9(6)
C48 C43 P2 124.9(5)
C44 C43 P2 117.2(5)
C45 C44 C43 120.0(6)
C46 C45 C44 120.8(6)
C47 C46 C45 119.3(7)
C46 C47 C48 120.9(7)
C43 C48 C47 121.1(6)
C1 N3 C5 115.8(5)
C1 N3 Ru1 127.6(4)
C5 N3 Ru1 116.4(4)
C10 N4 C6 118.3(5)
C10 N4 Ru1 126.1(4)
C6 N4 Ru1 115.3(4)
C11 N2 C15 118.5(5)
C11 N2 Ru1 125.5(4)
C15 N2 Ru1 113.7(4)
C20 N1 C16 115.8(6)
C20 N1 Ru1 127.9(4)
C16 N1 Ru1 116.1(4)
C25 P1 C21 101.7(3)
C25 P1 C31 98.1(3)
C21 P1 C31 105.9(3)
C25 P1 Ru1 113.12(19)
C21 P1 Ru1 115.6(2)
C31 P1 Ru1 119.7(2)
C37 P2 C43 98.6(3)
C37 P2 C24 104.6(3)
C43 P2 C24 99.4(3)
C37 P2 Ru1 113.47(19)
C43 P2 Ru1 120.3(2)
C24 P2 Ru1 117.5(2)
N1 Ru1 N3 173.45(19)
N1 Ru1 N4 96.79(19)
N3 Ru1 N4 77.7(2)
N1 Ru1 N2 77.72(19)
N3 Ru1 N2 97.63(19)
N4 Ru1 N2 80.05(18)
N1 Ru1 P1 99.72(15)
N3 Ru1 P1 84.07(14)
N4 Ru1 P1 90.75(14)
N2 Ru1 P1 170.01(13)
N1 Ru1 P2 85.82(13)
N3 Ru1 P2 99.18(14)
N4 Ru1 P2 172.49(14)
N2 Ru1 P2 93.69(13)
P1 Ru1 P2 95.76(6)
F5 C50 F6 107.0(6)
F5 C50 F4 107.3(7)
F6 C50 F4 105.7(7)
F5 C50 S2 112.6(6)
F6 C50 S2 111.6(6)
F4 C50 S2 112.2(6)
F2 C49 F1 106.9(8)
F2 C49 F3 106.7(8)
F1 C49 F3 105.4(8)
F2 C49 S1 114.8(7)
F1 C49 S1 112.6(6)
F3 C49 S1 109.8(6)
O1 S1 O2 113.9(4)
O1 S1 O3 115.3(3)
O2 S1 O3 115.5(3)
O1 S1 C49 102.5(4)
O2 S1 C49 103.1(4)
O3 S1 C49 104.1(4)
O5 S2 O4 115.2(3)
O5 S2 O6 115.0(3)
O4 S2 O6 113.9(3)
O5 S2 C50 102.4(3)
O4 S2 C50 104.0(4)
O6 S2 C50 104.1(3)
Cl2S C1S Cl1S 110.2(4)
Cl4B C2S Cl3S 131.6(8)
Cl3S C2S Cl4A 109.6(5)

loop_
_geom_bond_atom_site_label_1
_geom_bond_atom_site_label_2
_geom_bond_distance
C1 N3 1.356(7)
C1 C2 1.358(9)
C2 C3 1.385(9)
C3 C4 1.378(9)
C4 C5 1.374(9)
C5 N3 1.366(7)
C5 C6 1.478(9)
C6 N4 1.355(8)
C6 C7 1.383(8)
C7 C8 1.367(9)
C8 C9 1.397(10)
C9 C10 1.374(9)
C10 N4 1.340(8)
C11 N2 1.329(7)
C11 C12 1.377(8)
C12 C13 1.395(9)
C13 C14 1.365(9)
C14 C15 1.415(9)
C15 N2 1.354(8)
C15 C16 1.460(9)
C16 C17 1.369(9)
C16 N1 1.390(8)
C17 C18 1.375(9)
C18 C19 1.373(9)
C19 C20 1.375(9)
C20 N1 1.341(8)
C21 C22 1.508(9)
C21 P1 1.832(6)
C22 C23 1.335(9)
C22 C24 1.500(9)
C24 P2 1.846(6)
C25 C30 1.393(9)
C25 C26 1.400(9)
C25 P1 1.832(7)
C26 C27 1.370(9)
C27 C28 1.374(10)
C28 C29 1.393(10)
C29 C30 1.374(9)
C31 C36 1.392(8)
C31 C32 1.395(8)
C31 P1 1.835(6)
C32 C33 1.373(9)
C33 C34 1.393(9)
C34 C35 1.380(9)
C35 C36 1.385(9)
C37 C38 1.374(9)
C37 C42 1.408(9)
C37 P2 1.831(7)
C38 C39 1.395(9)
C39 C40 1.393(10)
C40 C41 1.366(9)
C41 C42 1.374(9)
C43 C48 1.384(8)
C43 C44 1.414(8)
C43 P2 1.835(6)
C44 C45 1.386(9)
C45 C46 1.385(9)
C46 C47 1.363(9)
C47 C48 1.388(9)
N3 Ru1 2.081(5)
N4 Ru1 2.115(5)
N2 Ru1 2.126(5)
N1 Ru1 2.077(5)
P1 Ru1 2.3348(18)
P2 Ru1 2.3369(17)
C50 F5 1.322(9)
C50 F6 1.331(8)
C50 F4 1.341(9)
C50 S2 1.797(8)
C49 F2 1.279(11)
C49 F1 1.332(9)
C49 F3 1.354(10)
C49 S1 1.786(9)
S1 O1 1.418(5)
S1 O2 1.426(5)
S1 O3 1.432(5)
S2 O5 1.436(5)
S2 O4 1.441(5)
S2 O6 1.442(5)
C1S Cl2S 1.759(8)
C1S Cl1S 1.767(8)
C2S Cl4B 1.577(14)
C2S Cl3S 1.733(9)
C2S Cl4A 1.770(9)

loop_
_geom_torsion_atom_site_label_1
_geom_torsion_atom_site_label_2
_geom_torsion_atom_site_label_3
_geom_torsion_atom_site_label_4
_geom_torsion
N3 C1 C2 C3 -1.3(10)
C1 C2 C3 C4 -1.1(9)
C2 C3 C4 C5 1.4(9)
C3 C4 C5 N3 0.5(9)
C3 C4 C5 C6 -175.2(6)
N3 C5 C6 N4 -2.9(8)
C4 C5 C6 N4 173.1(6)
N3 C5 C6 C7 178.1(6)
C4 C5 C6 C7 -5.9(9)
N4 C6 C7 C8 -1.6(10)
C5 C6 C7 C8 177.4(6)
C6 C7 C8 C9 2.3(10)
C7 C8 C9 C10 -0.5(10)
C8 C9 C10 N4 -2.2(10)
N2 C11 C12 C13 -0.4(10)
C11 C12 C13 C14 -1.0(10)
C12 C13 C14 C15 0.4(10)
C13 C14 C15 N2 1.6(10)
C13 C14 C15 C16 -179.8(6)
N2 C15 C16 C17 169.6(6)
C14 C15 C16 C17 -9.1(10)
N2 C15 C16 N1 -7.2(8)
C14 C15 C16 N1 174.1(6)
N1 C16 C17 C18 1.8(9)
C15 C16 C17 C18 -174.8(6)
C16 C17 C18 C19 2.5(10)
C17 C18 C19 C20 -3.5(10)
C18 C19 C20 N1 0.2(10)
P1 C21 C22 C23 101.2(6)
P1 C21 C22 C24 -83.0(6)
C23 C22 C24 P2 -113.0(6)
C21 C22 C24 P2 71.3(6)
C30 C25 C26 C27 0.4(9)
P1 C25 C26 C27 177.4(5)
C25 C26 C27 C28 -0.9(10)
C26 C27 C28 C29 0.8(11)
C27 C28 C29 C30 -0.3(11)
C28 C29 C30 C25 -0.3(10)
C26 C25 C30 C29 0.2(9)
P1 C25 C30 C29 -176.7(5)
C36 C31 C32 C33 0.8(10)
P1 C31 C32 C33 173.6(5)
C31 C32 C33 C34 -1.1(10)
C32 C33 C34 C35 0.5(10)
C33 C34 C35 C36 0.3(11)
C34 C35 C36 C31 -0.6(10)
C32 C31 C36 C35 0.0(9)
P1 C31 C36 C35 -172.6(5)
C42 C37 C38 C39 0.6(9)
P2 C37 C38 C39 -179.6(5)
C37 C38 C39 C40 1.0(10)
C38 C39 C40 C41 -1.5(10)
C39 C40 C41 C42 0.4(10)
C40 C41 C42 C37 1.2(10)
C38 C37 C42 C41 -1.7(9)
P2 C37 C42 C41 178.5(5)
C48 C43 C44 C45 -0.1(10)
P2 C43 C44 C45 179.5(5)
C43 C44 C45 C46 -0.3(11)
C44 C45 C46 C47 0.0(11)
C45 C46 C47 C48 0.8(10)
C44 C43 C48 C47 0.8(9)
P2 C43 C48 C47 -178.7(5)
C46 C47 C48 C43 -1.2(10)
C2 C1 N3 C5 3.1(9)
C2 C1 N3 Ru1 177.5(5)
C4 C5 N3 C1 -2.7(8)
C6 C5 N3 C1 173.3(5)
C4 C5 N3 Ru1 -177.7(5)
C6 C5 N3 Ru1 -1.7(6)
C9 C10 N4 C6 3.0(9)
C9 C10 N4 Ru1 176.1(5)
C7 C6 N4 C10 -1.0(9)
C5 C6 N4 C10 180.0(5)
C7 C6 N4 Ru1 -175.0(5)
C5 C6 N4 Ru1 6.0(6)
C12 C11 N2 C15 2.4(9)
C12 C11 N2 Ru1 164.3(5)
C14 C15 N2 C11 -3.0(9)
C16 C15 N2 C11 178.3(5)
C14 C15 N2 Ru1 -166.9(5)
C16 C15 N2 Ru1 14.4(7)
C19 C20 N1 C16 3.8(9)
C19 C20 N1 Ru1 179.2(5)
C17 C16 N1 C20 -4.8(8)
C15 C16 N1 C20 172.1(5)
C17 C16 N1 Ru1 179.3(5)
C15 C16 N1 Ru1 -3.8(6)
C30 C25 P1 C21 -26.2(6)
C26 C25 P1 C21 156.8(5)
C30 C25 P1 C31 -134.4(5)
C26 C25 P1 C31 48.7(5)
C30 C25 P1 Ru1 98.4(5)
C26 C25 P1 Ru1 -78.6(5)
C22 C21 P1 C25 173.8(5)
C22 C21 P1 C31 -84.2(5)
C22 C21 P1 Ru1 50.8(5)
C36 C31 P1 C25 74.4(5)
C32 C31 P1 C25 -98.1(5)
C36 C31 P1 C21 -30.3(6)
C32 C31 P1 C21 157.2(5)
C36 C31 P1 Ru1 -163.0(4)
C32 C31 P1 Ru1 24.5(6)
C38 C37 P2 C43 -125.6(5)
C42 C37 P2 C43 54.2(5)
C38 C37 P2 C24 -23.4(6)
C42 C37 P2 C24 156.4(5)
C38 C37 P2 Ru1 106.0(5)
C42 C37 P2 Ru1 -74.3(5)
C48 C43 P2 C37 -129.3(6)
C44 C43 P2 C37 51.2(5)
C48 C43 P2 C24 124.2(6)
C44 C43 P2 C24 -55.3(6)
C48 C43 P2 Ru1 -5.6(7)
C44 C43 P2 Ru1 174.9(4)
C22 C24 P2 C37 97.0(5)
C22 C24 P2 C43 -161.5(5)
C22 C24 P2 Ru1 -29.9(6)
F2 C49 S1 O1 -174.6(7)
F1 C49 S1 O1 62.7(8)
F3 C49 S1 O1 -54.5(7)
F2 C49 S1 O2 66.8(8)
F1 C49 S1 O2 -55.8(8)
F3 C49 S1 O2 -173.0(7)
F2 C49 S1 O3 -54.1(8)
F1 C49 S1 O3 -176.7(7)
F3 C49 S1 O3 66.1(7)
F5 C50 S2 O5 65.0(6)
F6 C50 S2 O5 -55.4(6)
F4 C50 S2 O5 -173.9(6)
F5 C50 S2 O4 -174.7(5)
F6 C50 S2 O4 64.9(6)
F4 C50 S2 O4 -53.5(6)
F5 C50 S2 O6 -55.1(6)
F6 C50 S2 O6 -175.5(5)
F4 C50 S2 O6 66.1(6)
